data_2105414
loop_
_publ_author_name
'Shoemaker, D.P.'
'Kripyakevich, P.I.'
'Kuz'ma, Yu.B.'
'Brink-Shoemaker, C.'
'Voroshilov, Yu.V.'

_publ_section_title
;
 The crystal structure of (Nb Co B)
;
_journal_name_full 'Acta Crystallographica B (24,1968-38,1982)'
_journal_page_first 257
_journal_page_last 261
_journal_paper_doi 10.1107/S0567740871002061
_journal_volume 27
_journal_year 1971
_chemical_formula_sum 'B Co Nb'
_chemical_name_systematic 'Nb Co B'
_space_group_IT_number 59
_symmetry_space_group_name_Hall '-P 2ab 2a'
_symmetry_space_group_name_H-M 'P m m n :2'
_cell_angle_alpha 90
_cell_angle_beta 90
_cell_angle_gamma 90
_cell_formula_units_Z 10
_cell_length_a 3.266
_cell_length_b 17.177
_cell_length_c 5.947
_cell_volume 333.627
_citation_journal_id_ASTM ACBCAR
_cod_data_source_file boron0-1_145.cif
_cod_data_source_block B1Co1Nb1
_cod_original_cell_volume 333.6272
_cod_original_formula_sum 'B1 Co1 Nb1'
_cod_database_code 2105414

loop_
_symmetry_equiv_pos_as_xyz
x,y,z
-x+1/2,-y+1/2,z
x+1/2,-y,-z
-x,y+1/2,-z
-x,-y,-z
x-1/2,y-1/2,-z
-x-1/2,y,z
x,-y-1/2,z

loop_
_atom_site_label
_atom_site_type_symbol
_atom_site_fract_x
_atom_site_fract_y
_atom_site_fract_z
_atom_site_occupancy
_atom_site_U_iso_or_equiv
Co3 Co 0.25 0.25 0.0085 1.01 0.0
Co2 Co 0.25 0.3224 0.6441 1.01 0.0
B1 B 0.25 0.451 0.77 1 0.0
B2 B 0.25 0.348 0.271 1 0.0
B3 B 0.25 0.75 0.23 1 0.0
Co1 Co 0.25 0.4761 0.1457 0.94 0.0
Nb2 Nb 0.25 0.6259 0.0245 1.02 0.0
Nb3 Nb 0.25 0.75 0.6456 0.98 0.0
Nb1 Nb 0.25 0.571 0.5288 0.99 0.0
